data_8102133
loop_
_publ_author_name
'Wang, Wei'
'Duan, Zhen-Hua'
'Zhang, Jing-Tao'
'Li, Bao-Lin'

_publ_section_title
;
Crystal structure of 4-(N,N-dimethyl)aminodithiocarbamoyloxymatrine, 
C~18~H~29~N~3~OS~2~
;
_journal_issue 3
_journal_name_full 'Zeitschrift f\"ur Kristallographie - New Crystal Structures'
_journal_page_first 239
_journal_page_last 240
_journal_volume 222
_journal_year 2007
_chemical_formula_moiety 'C18 H29 N3 O S2'
_chemical_formula_sum 'C18 H29 N3 O S2'
_chemical_formula_weight 367.56
_chemical_name_systematic
; 
4-(N,N-dimethyl)aminodithiocarbamoyloxymatrine
;
_space_group_IT_number 19
_symmetry_cell_setting orthorhombic
_symmetry_space_group_name_Hall 'P 2ac 2ab'
_symmetry_space_group_name_H-M 'P 21 21 21'
_atom_sites_solution_hydrogens geom
_atom_sites_solution_primary direct
_atom_sites_solution_secondary difmap
_audit_creation_method SHELXL-97
_cell_angle_alpha 90.00
_cell_angle_beta 90.00
_cell_angle_gamma 90.00
_cell_formula_units_Z 4
_cell_length_a 6.6095(5)
_cell_length_b 13.1672(9)
_cell_length_c 21.4674(14)
_cell_measurement_reflns_used 3720
_cell_measurement_temperature 296(2)
_cell_measurement_theta_max 25.96
_cell_measurement_theta_min 2.45
_cell_volume 1868.3(2)
_computing_cell_refinement 'Bruker SMART'
_computing_data_collection 'Bruker SMART'
_computing_data_reduction 'Bruker SAINT'
_computing_molecular_graphics 'Bruker SHELXTL'
_computing_publication_material 'Bruker SHELXTL'
_computing_structure_refinement 'SHELXL-97 (Sheldrick, 1997)'
_computing_structure_solution 'SHELXS-97 (Sheldrick, 1990)'
_diffrn_ambient_temperature 296(2)
_diffrn_measured_fraction_theta_full 1.000
_diffrn_measured_fraction_theta_max 1.000
_diffrn_measurement_device_type 'Bruker SMART CCD'
_diffrn_measurement_method phi/omega
_diffrn_radiation_monochromator graphite_diffrn
_diffrn_radiation_source 'fine-focus sealed tube'
_diffrn_radiation_type MoK\a
_diffrn_radiation_wavelength 0.71073
_diffrn_reflns_av_R_equivalents 0.0209
_diffrn_reflns_av_sigmaI/netI 0.0241
_diffrn_reflns_limit_h_max 7
_diffrn_reflns_limit_h_min -7
_diffrn_reflns_limit_k_max 13
_diffrn_reflns_limit_k_min -15
_diffrn_reflns_limit_l_max 25
_diffrn_reflns_limit_l_min -23
_diffrn_reflns_number 9433
_diffrn_reflns_theta_full 25.10
_diffrn_reflns_theta_max 25.10
_diffrn_reflns_theta_min 1.81
_diffrn_standards_decay_% 0
_diffrn_standards_interval_count 0
_diffrn_standards_interval_time 0
_diffrn_standards_number 0
_exptl_absorpt_coefficient_mu 0.296
_exptl_absorpt_correction_T_max 0.9606
_exptl_absorpt_correction_T_min 0.8950
_exptl_absorpt_correction_type none
_exptl_crystal_colour Pale-yellow
_exptl_crystal_density_diffrn 1.307
_exptl_crystal_density_method 'not measured'
_exptl_crystal_description block
_exptl_crystal_F_000 792
_exptl_crystal_size_max 0.38
_exptl_crystal_size_mid 0.31
_exptl_crystal_size_min 0.14
_refine_diff_density_max 0.146
_refine_diff_density_min -0.142
_refine_diff_density_rms 0.030
_refine_ls_abs_structure_details 'Flack H D (1983), Acta Cryst. A39, 876-881'
_refine_ls_abs_structure_Flack 0.07(7)
_refine_ls_extinction_coef 0.0041(8)
_refine_ls_extinction_expression Fc^*^=kFc[1+0.001xFc^2^\l^3^/sin(2\q)]^-1/4^
_refine_ls_extinction_method SHELXL
_refine_ls_goodness_of_fit_ref 1.058
_refine_ls_hydrogen_treatment constr
_refine_ls_matrix_type full
_refine_ls_number_parameters 220
_refine_ls_number_reflns 3327
_refine_ls_number_restraints 0
_refine_ls_restrained_S_all 1.058
_refine_ls_R_factor_all 0.0367
_refine_ls_R_factor_gt 0.0319
_refine_ls_shift/su_max 0.002
_refine_ls_shift/su_mean 0.000
_refine_ls_structure_factor_coef Fsqd
_refine_ls_weighting_details 'calc w=1/[\s^2^(Fo^2^)+(0.0377P)^2^+0.2809P] where P=(Fo^2^+2Fc^2^)/3'
_refine_ls_weighting_scheme calc
_refine_ls_wR_factor_gt 0.0763
_refine_ls_wR_factor_ref 0.0793
_reflns_number_gt 2996
_reflns_number_total 3327
_reflns_threshold_expression >2sigma(I)
_cod_data_source_file 1267-2021.cff
_cod_data_source_block xb1582
_cod_depositor_comments
;
The following automatic conversions were performed:
'_symmetry_cell_setting' value 'Orthorhombic' changed to 'orthorhombic'
according to '/home/saulius/struct/CIF-dictionaries/cif_core.dic'
dictionary named 'cif_core.dic' version 2.4.1 from 2010-06-29.

Automatic conversion script
Id: cif_fix_enum 1555 2011-01-17 13:19:09Z saulius 
;
_cod_original_sg_symbol_H-M P2(1)2(1)2(1)
_cod_database_code 8102133

loop_
_symmetry_equiv_pos_as_xyz
'x, y, z'
'-x+1/2, -y, z+1/2'
'-x, y+1/2, -z+1/2'
'x+1/2, -y+1/2, -z'

loop_
_atom_site_label
_atom_site_type_symbol
_atom_site_fract_x
_atom_site_fract_y
_atom_site_fract_z
_atom_site_U_iso_or_equiv
_atom_site_adp_type
_atom_site_occupancy
_atom_site_symmetry_multiplicity
_atom_site_Wyckoff_symbol
_atom_site_calc_flag
_atom_site_refinement_flags
_atom_site_disorder_assembly
_atom_site_disorder_group
S1 S 0.07199(9) 0.60980(5) 0.94208(3) 0.05586(18) Uani 1 4 a d . . .
S2 S 0.51137(9) 0.55810(5) 0.91937(2) 0.05312(17) Uani 1 4 a d . . .
N1 N 0.3642(3) 0.61239(15) 1.02666(8) 0.0521(5) Uani 1 4 a d . . .
N2 N 0.4735(3) 0.62570(13) 0.71238(7) 0.0430(4) Uani 1 4 a d . . .
N3 N 0.0990(3) 0.79996(12) 0.65396(7) 0.0423(4) Uani 1 4 a d . . .
O1 O 0.5983(4) 0.46934(14) 0.69261(8) 0.0856(7) Uani 1 4 a d . . .
C1 C 0.2145(5) 0.6468(2) 1.07237(11) 0.0691(8) Uani 1 4 a d . . .
H1A H 0.1050 0.5990 1.0742 0.104 Uiso 1 4 a calc R . .
H1B H 0.1635 0.7121 1.0603 0.104 Uiso 1 4 a calc R . .
H1C H 0.2771 0.6518 1.1126 0.104 Uiso 1 4 a calc R . .
C2 C 0.5706(4) 0.6007(2) 1.04953(11) 0.0655(7) Uani 1 4 a d . . .
H2A H 0.6408 0.6643 1.0460 0.098 Uiso 1 4 a calc R . .
H2B H 0.6394 0.5501 1.0252 0.098 Uiso 1 4 a calc R . .
H2C H 0.5676 0.5799 1.0924 0.098 Uiso 1 4 a calc R . .
C3 C 0.3083(3) 0.59706(16) 0.96780(10) 0.0444(5) Uani 1 4 a d . . .
C4 C 0.4133(3) 0.57218(15) 0.84073(9) 0.0418(5) Uani 1 4 a d . . .
H4 H 0.2769 0.5433 0.8382 0.050 Uiso 1 4 a calc R . .
C5 C 0.5576(4) 0.51220(17) 0.79913(9) 0.0521(6) Uani 1 4 a d . . .
H5A H 0.6951 0.5267 0.8121 0.062 Uiso 1 4 a calc R . .
H5B H 0.5340 0.4404 0.8060 0.062 Uiso 1 4 a calc R . .
C6 C 0.5401(4) 0.53345(17) 0.72978(10) 0.0527(6) Uani 1 4 a d . . .
C7 C 0.4501(3) 0.64747(18) 0.64601(9) 0.0504(6) Uani 1 4 a d . . .
H7A H 0.5392 0.6037 0.6221 0.061 Uiso 1 4 a calc R . .
H7B H 0.4883 0.7173 0.6379 0.061 Uiso 1 4 a calc R . .
C8 C 0.2314(3) 0.63036(17) 0.62551(9) 0.0451(5) Uani 1 4 a d . . .
H8 H 0.2009 0.5581 0.6311 0.054 Uiso 1 4 a calc R . .
C9 C 0.2030(4) 0.65554(19) 0.55639(10) 0.0573(6) Uani 1 4 a d . . .
H9A H 0.3092 0.6233 0.5323 0.069 Uiso 1 4 a calc R . .
H9B H 0.0741 0.6289 0.5422 0.069 Uiso 1 4 a calc R . .
C10 C 0.2088(4) 0.76887(19) 0.54572(11) 0.0601(7) Uani 1 4 a d . . .
H10A H 0.3444 0.7940 0.5537 0.072 Uiso 1 4 a calc R . .
H10B H 0.1757 0.7834 0.5026 0.072 Uiso 1 4 a calc R . .
C11 C 0.0612(4) 0.82242(18) 0.58776(10) 0.0573(6) Uani 1 4 a d . . .
H11A H 0.0712 0.8951 0.5811 0.069 Uiso 1 4 a calc R . .
H11B H -0.0753 0.8016 0.5771 0.069 Uiso 1 4 a calc R . .
C12 C -0.0475(4) 0.85770(16) 0.69058(10) 0.0536(6) Uani 1 4 a d . . .
H12A H -0.1831 0.8370 0.6789 0.064 Uiso 1 4 a calc R . .
H12B H -0.0335 0.9293 0.6809 0.064 Uiso 1 4 a calc R . .
C13 C -0.0200(4) 0.84260(17) 0.76015(10) 0.0545(6) Uani 1 4 a d . . .
H13A H -0.1262 0.8780 0.7825 0.065 Uiso 1 4 a calc R . .
H13B H 0.1091 0.8705 0.7731 0.065 Uiso 1 4 a calc R . .
C14 C -0.0277(3) 0.72991(16) 0.77533(10) 0.0485(5) Uani 1 4 a d . . .
H14A H -0.1627 0.7043 0.7672 0.058 Uiso 1 4 a calc R . .
H14B H 0.0012 0.7201 0.8192 0.058 Uiso 1 4 a calc R . .
C15 C 0.1253(3) 0.67043(15) 0.73640(9) 0.0385(5) Uani 1 4 a d . . .
H15 H 0.1011 0.5980 0.7439 0.046 Uiso 1 4 a calc R . .
C16 C 0.0849(3) 0.69074(15) 0.66677(9) 0.0403(5) Uani 1 4 a d . . .
H16 H -0.0532 0.6685 0.6572 0.048 Uiso 1 4 a calc R . .
C17 C 0.3481(3) 0.69195(15) 0.75195(8) 0.0369(5) Uani 1 4 a d . . .
H17 H 0.3760 0.7621 0.7394 0.044 Uiso 1 4 a calc R . .
C18 C 0.4098(3) 0.68202(15) 0.82010(9) 0.0391(5) Uani 1 4 a d . . .
H18A H 0.5431 0.7115 0.8259 0.047 Uiso 1 4 a calc R . .
H18B H 0.3153 0.7196 0.8458 0.047 Uiso 1 4 a calc R . .

loop_
_atom_site_aniso_label
_atom_site_aniso_U_11
_atom_site_aniso_U_22
_atom_site_aniso_U_33
_atom_site_aniso_U_23
_atom_site_aniso_U_13
_atom_site_aniso_U_12
S1 0.0453(3) 0.0666(4) 0.0557(3) 0.0011(3) 0.0049(3) 0.0023(3)
S2 0.0467(3) 0.0683(4) 0.0444(3) 0.0020(3) -0.0018(3) 0.0099(3)
N1 0.0629(13) 0.0497(11) 0.0436(10) -0.0027(9) 0.0002(9) 0.0003(10)
N2 0.0370(10) 0.0528(10) 0.0393(8) -0.0038(8) 0.0025(7) 0.0095(8)
N3 0.0411(10) 0.0404(9) 0.0454(9) 0.0017(8) -0.0017(8) 0.0050(8)
O1 0.1186(18) 0.0839(12) 0.0544(10) -0.0204(9) -0.0080(11) 0.0553(13)
C1 0.087(2) 0.0733(18) 0.0468(14) -0.0001(13) 0.0124(13) 0.0114(15)
C2 0.0742(18) 0.0696(16) 0.0528(13) 0.0025(12) -0.0137(13) -0.0033(15)
C3 0.0515(14) 0.0358(11) 0.0457(11) 0.0043(9) 0.0023(10) -0.0017(10)
C4 0.0364(11) 0.0458(11) 0.0432(11) -0.0037(9) -0.0007(9) -0.0018(10)
C5 0.0589(15) 0.0475(12) 0.0497(12) -0.0001(10) -0.0028(11) 0.0144(11)
C6 0.0504(14) 0.0578(14) 0.0499(12) -0.0102(10) -0.0029(11) 0.0150(11)
C7 0.0452(14) 0.0650(14) 0.0410(11) -0.0027(10) 0.0061(10) 0.0117(11)
C8 0.0499(13) 0.0425(12) 0.0430(11) -0.0042(9) -0.0047(10) -0.0002(10)
C9 0.0631(17) 0.0658(16) 0.0431(12) -0.0056(11) -0.0008(12) 0.0041(12)
C10 0.0684(17) 0.0680(17) 0.0439(13) 0.0077(11) -0.0005(12) 0.0040(13)
C11 0.0625(16) 0.0543(13) 0.0549(13) 0.0113(11) -0.0045(12) 0.0055(12)
C12 0.0463(14) 0.0487(12) 0.0659(14) -0.0002(11) 0.0016(12) 0.0103(10)
C13 0.0479(14) 0.0587(13) 0.0567(13) -0.0085(11) 0.0048(12) 0.0130(12)
C14 0.0324(12) 0.0622(13) 0.0509(12) 0.0013(10) 0.0065(10) 0.0021(10)
C15 0.0342(12) 0.0358(10) 0.0454(11) 0.0003(9) 0.0010(9) -0.0032(9)
C16 0.0319(11) 0.0428(11) 0.0464(11) -0.0018(9) -0.0031(9) -0.0039(9)
C17 0.0310(11) 0.0372(10) 0.0423(11) -0.0021(9) 0.0039(8) 0.0009(8)
C18 0.0318(11) 0.0417(11) 0.0438(10) -0.0066(9) 0.0025(9) -0.0030(9)

loop_
_atom_type_symbol
_atom_type_description
_atom_type_scat_dispersion_real
_atom_type_scat_dispersion_imag
_atom_type_scat_source
C C 0.0033 0.0016 'International Tables Vol C Tables 4.2.6.8 and 6.1.1.4'
H H 0.0000 0.0000 'International Tables Vol C Tables 4.2.6.8 and 6.1.1.4'
N N 0.0061 0.0033 'International Tables Vol C Tables 4.2.6.8 and 6.1.1.4'
O O 0.0106 0.0060 'International Tables Vol C Tables 4.2.6.8 and 6.1.1.4'
S S 0.1246 0.1234 'International Tables Vol C Tables 4.2.6.8 and 6.1.1.4'

loop_
_geom_angle_atom_site_label_1
_geom_angle_atom_site_label_2
_geom_angle_atom_site_label_3
_geom_angle
_geom_angle_site_symmetry_1
_geom_angle_site_symmetry_3
_geom_angle_publ_flag
C3 S2 C4 104.19(10) . . ?
C3 N1 C2 124.3(2) . . ?
C3 N1 C1 119.7(2) . . ?
C2 N1 C1 116.04(19) . . ?
C6 N2 C7 118.84(17) . . ?
C6 N2 C17 123.98(16) . . ?
C7 N2 C17 112.74(16) . . ?
C12 N3 C16 111.56(17) . . ?
C12 N3 C11 107.60(17) . . ?
C16 N3 C11 111.52(16) . . ?
N1 C1 H1A 109.5 . . ?
N1 C1 H1B 109.5 . . ?
H1A C1 H1B 109.5 . . ?
N1 C1 H1C 109.5 . . ?
H1A C1 H1C 109.5 . . ?
H1B C1 H1C 109.5 . . ?
N1 C2 H2A 109.5 . . ?
N1 C2 H2B 109.5 . . ?
H2A C2 H2B 109.5 . . ?
N1 C2 H2C 109.5 . . ?
H2A C2 H2C 109.5 . . ?
H2B C2 H2C 109.5 . . ?
N1 C3 S1 124.04(18) . . ?
N1 C3 S2 112.94(17) . . ?
S1 C3 S2 123.00(13) . . ?
C18 C4 C5 109.44(17) . . ?
C18 C4 S2 112.02(13) . . ?
C5 C4 S2 105.54(14) . . ?
C18 C4 H4 109.9 . . ?
C5 C4 H4 109.9 . . ?
S2 C4 H4 109.9 . . ?
C6 C5 C4 115.51(18) . . ?
C6 C5 H5A 108.4 . . ?
C4 C5 H5A 108.4 . . ?
C6 C5 H5B 108.4 . . ?
C4 C5 H5B 108.4 . . ?
H5A C5 H5B 107.5 . . ?
O1 C6 N2 123.0(2) . . ?
O1 C6 C5 119.2(2) . . ?
N2 C6 C5 117.60(18) . . ?
N2 C7 C8 110.61(18) . . ?
N2 C7 H7A 109.5 . . ?
C8 C7 H7A 109.5 . . ?
N2 C7 H7B 109.5 . . ?
C8 C7 H7B 109.5 . . ?
H7A C7 H7B 108.1 . . ?
C7 C8 C9 111.3(2) . . ?
C7 C8 C16 110.76(16) . . ?
C9 C8 C16 111.68(18) . . ?
C7 C8 H8 107.6 . . ?
C9 C8 H8 107.6 . . ?
C16 C8 H8 107.6 . . ?
C10 C9 C8 110.95(19) . . ?
C10 C9 H9A 109.4 . . ?
C8 C9 H9A 109.4 . . ?
C10 C9 H9B 109.4 . . ?
C8 C9 H9B 109.4 . . ?
H9A C9 H9B 108.0 . . ?
C11 C10 C9 110.8(2) . . ?
C11 C10 H10A 109.5 . . ?
C9 C10 H10A 109.5 . . ?
C11 C10 H10B 109.5 . . ?
C9 C10 H10B 109.5 . . ?
H10A C10 H10B 108.1 . . ?
N3 C11 C10 111.99(19) . . ?
N3 C11 H11A 109.2 . . ?
C10 C11 H11A 109.2 . . ?
N3 C11 H11B 109.2 . . ?
C10 C11 H11B 109.2 . . ?
H11A C11 H11B 107.9 . . ?
N3 C12 C13 112.47(18) . . ?
N3 C12 H12A 109.1 . . ?
C13 C12 H12A 109.1 . . ?
N3 C12 H12B 109.1 . . ?
C13 C12 H12B 109.1 . . ?
H12A C12 H12B 107.8 . . ?
C12 C13 C14 109.57(18) . . ?
C12 C13 H13A 109.8 . . ?
C14 C13 H13A 109.8 . . ?
C12 C13 H13B 109.8 . . ?
C14 C13 H13B 109.8 . . ?
H13A C13 H13B 108.2 . . ?
C13 C14 C15 111.16(17) . . ?
C13 C14 H14A 109.4 . . ?
C15 C14 H14A 109.4 . . ?
C13 C14 H14B 109.4 . . ?
C15 C14 H14B 109.4 . . ?
H14A C14 H14B 108.0 . . ?
C14 C15 C17 114.91(17) . . ?
C14 C15 C16 109.06(17) . . ?
C17 C15 C16 110.16(16) . . ?
C14 C15 H15 107.5 . . ?
C17 C15 H15 107.5 . . ?
C16 C15 H15 107.5 . . ?
N3 C16 C8 111.09(17) . . ?
N3 C16 C15 109.92(15) . . ?
C8 C16 C15 111.12(17) . . ?
N3 C16 H16 108.2 . . ?
C8 C16 H16 108.2 . . ?
C15 C16 H16 108.2 . . ?
N2 C17 C18 110.62(16) . . ?
N2 C17 C15 107.75(15) . . ?
C18 C17 C15 116.69(16) . . ?
N2 C17 H17 107.1 . . ?
C18 C17 H17 107.1 . . ?
C15 C17 H17 107.1 . . ?
C4 C18 C17 111.53(16) . . ?
C4 C18 H18A 109.3 . . ?
C17 C18 H18A 109.3 . . ?
C4 C18 H18B 109.3 . . ?
C17 C18 H18B 109.3 . . ?
H18A C18 H18B 108.0 . . ?

loop_
_geom_bond_atom_site_label_1
_geom_bond_atom_site_label_2
_geom_bond_distance
_geom_bond_site_symmetry_2
_geom_bond_publ_flag
S1 C3 1.665(2) . ?
S2 C3 1.774(2) . ?
S2 C4 1.818(2) . ?
N1 C3 1.332(3) . ?
N1 C2 1.458(3) . ?
N1 C1 1.465(3) . ?
N2 C6 1.345(3) . ?
N2 C7 1.462(3) . ?
N2 C17 1.473(2) . ?
N3 C12 1.460(3) . ?
N3 C16 1.467(3) . ?
N3 C11 1.473(3) . ?
O1 C6 1.224(2) . ?
C1 H1A 0.9600 . ?
C1 H1B 0.9600 . ?
C1 H1C 0.9600 . ?
C2 H2A 0.9600 . ?
C2 H2B 0.9600 . ?
C2 H2C 0.9600 . ?
C4 C18 1.513(3) . ?
C4 C5 1.526(3) . ?
C4 H4 0.9800 . ?
C5 C6 1.519(3) . ?
C5 H5A 0.9700 . ?
C5 H5B 0.9700 . ?
C7 C8 1.528(3) . ?
C7 H7A 0.9700 . ?
C7 H7B 0.9700 . ?
C8 C9 1.532(3) . ?
C8 C16 1.534(3) . ?
C8 H8 0.9800 . ?
C9 C10 1.510(3) . ?
C9 H9A 0.9700 . ?
C9 H9B 0.9700 . ?
C10 C11 1.505(3) . ?
C10 H10A 0.9700 . ?
C10 H10B 0.9700 . ?
C11 H11A 0.9700 . ?
C11 H11B 0.9700 . ?
C12 C13 1.518(3) . ?
C12 H12A 0.9700 . ?
C12 H12B 0.9700 . ?
C13 C14 1.520(3) . ?
C13 H13A 0.9700 . ?
C13 H13B 0.9700 . ?
C14 C15 1.528(3) . ?
C14 H14A 0.9700 . ?
C14 H14B 0.9700 . ?
C15 C17 1.536(3) . ?
C15 C16 1.542(3) . ?
C15 H15 0.9800 . ?
C16 H16 0.9800 . ?
C17 C18 1.524(3) . ?
C17 H17 0.9800 . ?
C18 H18A 0.9700 . ?
C18 H18B 0.9700 . ?

loop_
_geom_torsion_atom_site_label_1
_geom_torsion_atom_site_label_2
_geom_torsion_atom_site_label_3
_geom_torsion_atom_site_label_4
_geom_torsion
_geom_torsion_site_symmetry_1
_geom_torsion_site_symmetry_2
_geom_torsion_site_symmetry_3
_geom_torsion_site_symmetry_4
_geom_torsion_publ_flag
C2 N1 C3 S1 179.56(18) . . . . ?
C1 N1 C3 S1 -2.7(3) . . . . ?
C2 N1 C3 S2 1.1(3) . . . . ?
C1 N1 C3 S2 178.83(18) . . . . ?
C4 S2 C3 N1 -166.74(16) . . . . ?
C4 S2 C3 S1 14.80(16) . . . . ?
C3 S2 C4 C18 76.59(16) . . . . ?
C3 S2 C4 C5 -164.38(15) . . . . ?
C18 C4 C5 C6 -44.5(3) . . . . ?
S2 C4 C5 C6 -165.18(18) . . . . ?
C7 N2 C6 O1 6.3(4) . . . . ?
C17 N2 C6 O1 160.9(2) . . . . ?
C7 N2 C6 C5 -178.4(2) . . . . ?
C17 N2 C6 C5 -23.8(3) . . . . ?
C4 C5 C6 O1 -156.9(2) . . . . ?
C4 C5 C6 N2 27.6(3) . . . . ?
C6 N2 C7 C8 96.1(2) . . . . ?
C17 N2 C7 C8 -61.3(2) . . . . ?
N2 C7 C8 C9 178.50(17) . . . . ?
N2 C7 C8 C16 53.6(2) . . . . ?
C7 C8 C9 C10 -72.9(3) . . . . ?
C16 C8 C9 C10 51.5(3) . . . . ?
C8 C9 C10 C11 -52.9(3) . . . . ?
C12 N3 C11 C10 178.3(2) . . . . ?
C16 N3 C11 C10 -59.1(3) . . . . ?
C9 C10 C11 N3 56.9(3) . . . . ?
C16 N3 C12 C13 58.8(2) . . . . ?
C11 N3 C12 C13 -178.61(19) . . . . ?
N3 C12 C13 C14 -55.1(3) . . . . ?
C12 C13 C14 C15 54.3(3) . . . . ?
C13 C14 C15 C17 67.9(2) . . . . ?
C13 C14 C15 C16 -56.3(2) . . . . ?
C12 N3 C16 C8 176.95(16) . . . . ?
C11 N3 C16 C8 56.6(2) . . . . ?
C12 N3 C16 C15 -59.6(2) . . . . ?
C11 N3 C16 C15 180.00(18) . . . . ?
C7 C8 C16 N3 71.4(2) . . . . ?
C9 C8 C16 N3 -53.2(2) . . . . ?
C7 C8 C16 C15 -51.3(2) . . . . ?
C9 C8 C16 C15 -175.96(18) . . . . ?
C14 C15 C16 N3 58.1(2) . . . . ?
C17 C15 C16 N3 -68.9(2) . . . . ?
C14 C15 C16 C8 -178.49(17) . . . . ?
C17 C15 C16 C8 54.5(2) . . . . ?
C6 N2 C17 C18 36.0(3) . . . . ?
C7 N2 C17 C18 -168.08(17) . . . . ?
C6 N2 C17 C15 -92.7(2) . . . . ?
C7 N2 C17 C15 63.3(2) . . . . ?
C14 C15 C17 N2 177.61(16) . . . . ?
C16 C15 C17 N2 -58.74(19) . . . . ?
C14 C15 C17 C18 52.5(2) . . . . ?
C16 C15 C17 C18 176.18(16) . . . . ?
C5 C4 C18 C17 57.4(2) . . . . ?
S2 C4 C18 C17 174.12(14) . . . . ?
N2 C17 C18 C4 -52.1(2) . . . . ?
C15 C17 C18 C4 71.6(2) . . . . ?

loop_
_cod_related_entry_id
_cod_related_entry_database
_cod_related_entry_code
1 ChemSpider 30653913
